data_4100548
_journal_name_full 'Journal of the American Chemical Society'
_journal_year 2005
_chemical_formula_sum 'C62 H18 Ag20 F42 N2 O37'
_chemical_formula_weight 4338.18
_space_group_IT_number 13
_symmetry_cell_setting monoclinic
_symmetry_space_group_name_Hall '-P 2yc'
_symmetry_space_group_name_H-M 'P 1 2/c 1'
_cell_angle_alpha 90.00
_cell_angle_beta 97.7480(10)
_cell_angle_gamma 90.00
_cell_formula_units_Z 2
_cell_length_a 11.6882(8)
_cell_length_b 13.7871(9)
_cell_length_c 32.499(2)
_cell_measurement_temperature 293(2)
_cell_volume 5189.3(6)
_diffrn_ambient_temperature 293(2)
_exptl_crystal_density_diffrn 2.776
_cod_depositor_comments
;
The following automatic conversions were performed:
'_symmetry_cell_setting' value 'Monoclinic' changed to 'monoclinic'
according to '/home/saulius/struct/CIF-dictionaries/cif_core.dic'
dictionary named 'cif_core.dic' version 2.4.1 from 2010-06-29.

Automatic conversion script
Id: cif_fix_enum 1527 2010-12-29 10:47:43Z saulius 
;
_cod_original_sg_symbol_H-M 'P 2/c'
_cod_database_code 4100548

loop_
_symmetry_equiv_pos_as_xyz
'x, y, z'
'-x, y, -z+1/2'
'-x, -y, -z'
'x, -y, z-1/2'

loop_
_atom_site_label
_atom_site_type_symbol
_atom_site_fract_x
_atom_site_fract_y
_atom_site_fract_z
_atom_site_U_iso_or_equiv
_atom_site_adp_type
_atom_site_occupancy
_atom_site_symmetry_multiplicity
_atom_site_calc_flag
_atom_site_refinement_flags
_atom_site_disorder_assembly
_atom_site_disorder_group
Ag1 Ag 0.74397(8) 0.19849(6) 0.31795(2) 0.0479(2) Uani 1 1 d . . .
Ag2 Ag 0.61792(7) 0.35310(6) 0.35408(2) 0.0463(2) Uani 1 1 d . . .
Ag3 Ag 0.68236(9) 0.26300(6) 0.22673(2) 0.0572(3) Uani 1 1 d . . .
Ag4 Ag 0.46131(8) 0.08014(7) 0.47350(3) 0.0545(3) Uani 1 1 d . . .
Ag5 Ag 0.44019(8) 0.20496(6) 0.36441(3) 0.0545(3) Uani 1 1 d . . .
Ag6 Ag 0.22645(7) 0.34773(8) 0.36305(3) 0.0578(3) Uani 1 1 d . . .
Ag7 Ag 0.89448(8) 0.36002(8) 0.34103(3) 0.0650(3) Uani 1 1 d . . .
Ag8 Ag 0.4446(5) 0.3627(7) 0.41355(12) 0.0427(13) Uani 0.53(3) 1 d P . 1
Ag8A Ag 0.4417(7) 0.3855(13) 0.4145(2) 0.077(3) Uani 0.47(3) 1 d P . 2
Ag9 Ag 0.06726(9) 0.18135(7) 0.33938(3) 0.0633(3) Uani 1 1 d . . .
Ag10 Ag 0.0000 0.2345(6) 0.2500 0.072(7) Uani 0.53(3) 2 d SP . 1
Ag1A Ag 0.040(2) 0.2321(9) 0.2442(9) 0.071(4) Uani 0.234(17) 1 d P . 2
Ag11 Ag 0.5000 0.5000 0.5000 0.074(3) Uani 0.53(3) 2 d SP . 1
Ag1B Ag 0.542(6) 0.503(3) 0.5034(9) 0.204(17) Uani 0.234(17) 1 d P . 2
C1 C 0.7291(8) 0.3406(7) 0.2955(3) 0.036(2) Uani 1 1 d . . .
C2 C 0.7017(8) 0.4103(7) 0.2732(3) 0.032(2) Uani 1 1 d . . .
C3 C 0.6723(8) 0.5008(7) 0.2519(3) 0.038(2) Uani 1 1 d . . .
C4 C 0.6912(11) 0.5885(9) 0.2728(4) 0.060(3) Uani 1 1 d . . .
H4A H 0.7211 0.5886 0.3008 0.073 Uiso 1 1 calc R . .
C5 C 0.6667(15) 0.6746(9) 0.2527(4) 0.082(5) Uani 1 1 d . . .
H5A H 0.6768 0.7324 0.2675 0.099 Uiso 1 1 calc R . .
C6 C 0.6279(14) 0.6768(8) 0.2117(4) 0.080(4) Uani 1 1 d . . .
H6A H 0.6135 0.7362 0.1984 0.096 Uiso 1 1 calc R . .
C7 C 0.6098(11) 0.5933(9) 0.1895(4) 0.064(3) Uani 1 1 d . . .
H7A H 0.5844 0.5961 0.1611 0.077 Uiso 1 1 calc R . .
C8 C 0.6294(9) 0.5019(7) 0.2094(3) 0.042(2) Uani 1 1 d . . .
C9 C 0.6094(8) 0.4141(7) 0.1851(3) 0.035(2) Uani 1 1 d . . .
C10 C 0.5891(8) 0.3464(7) 0.1618(3) 0.040(2) Uani 1 1 d . . .
C11 C 0.0756(9) 0.3162(8) 0.3102(3) 0.046(2) Uani 1 1 d . . .
C12 C 0.0565(9) 0.3925(9) 0.2913(3) 0.049(3) Uani 1 1 d . . .
C13 C 0.0304(9) 0.4823(8) 0.2696(3) 0.047(2) Uani 1 1 d . . .
C14 C 0.0624(13) 0.5722(9) 0.2897(4) 0.070(4) Uani 1 1 d . . .
H14A H 0.1043 0.5732 0.3162 0.084 Uiso 1 1 calc R . .
C15 C 0.0304(17) 0.6573(10) 0.2694(5) 0.095(6) Uani 1 1 d . . .
H15A H 0.0506 0.7161 0.2824 0.114 Uiso 1 1 calc R . .
O1 O 0.1623(6) 0.2664(6) 0.4192(2) 0.058(2) Uani 1 1 d . . .
O2 O 0.3387(7) 0.2170(6) 0.4462(3) 0.060(2) Uani 1 1 d . . .
C16 C 0.2319(10) 0.2231(8) 0.4451(3) 0.049(3) Uani 1 1 d . . .
C17 C 0.1781(11) 0.1679(9) 0.4785(4) 0.059(3) Uani 1 1 d . . .
F11 F 0.0913(8) 0.2162(8) 0.4902(3) 0.115(4) Uani 1 1 d . . .
F12 F 0.1379(10) 0.0843(7) 0.4650(3) 0.117(4) Uani 1 1 d . . .
F13 F 0.2499(7) 0.1509(6) 0.5124(2) 0.077(2) Uani 1 1 d . . .
O3 O 0.6892(7) 0.5011(6) 0.3801(2) 0.060(2) Uani 1 1 d . . .
O4 O 0.5686(8) 0.5052(7) 0.4275(3) 0.070(2) Uani 1 1 d . . .
C18 C 0.6466(9) 0.5369(8) 0.4090(4) 0.049(3) Uani 1 1 d . . .
C19 C 0.6987(16) 0.6342(11) 0.4252(6) 0.091(5) Uani 1 1 d . . .
F21 F 0.6445(18) 0.7019(9) 0.4047(8) 0.242(11) Uani 1 1 d . . .
F22 F 0.6750(16) 0.6577(11) 0.4617(5) 0.206(9) Uani 1 1 d . . .
F23 F 0.7970(12) 0.6495(10) 0.4214(6) 0.209(10) Uani 1 1 d . . .
O5 O -0.1130(8) 0.1004(7) 0.2710(2) 0.071(2) Uani 1 1 d . . .
O6 O -0.2572(8) 0.1048(6) 0.2193(3) 0.066(2) Uani 1 1 d . . .
C20 C -0.1857(9) 0.0629(7) 0.2444(3) 0.040(2) Uani 1 1 d . . .
C21 C -0.1918(15) -0.0452(12) 0.2427(4) 0.079(4) Uani 1 1 d . . .
F31 F -0.1717(15) -0.0794(7) 0.2072(4) 0.166(6) Uani 1 1 d . . .
F32 F -0.1272(13) -0.0908(7) 0.2726(4) 0.156(5) Uani 1 1 d . . .
F33 F -0.2969(13) -0.0776(8) 0.2472(5) 0.152(5) Uani 1 1 d . . .
O7 O 0.1672(7) 0.4888(6) 0.3970(3) 0.063(2) Uani 1 1 d . . .
O8 O 0.3168(7) 0.4704(7) 0.4469(3) 0.068(2) Uani 1 1 d . . .
C22 C 0.2182(11) 0.4993(9) 0.4326(3) 0.056(3) Uani 1 1 d . . .
C23 C 0.1497(12) 0.5452(13) 0.4641(5) 0.081(5) Uani 1 1 d . . .
F41 F 0.0907(14) 0.4818(12) 0.4785(5) 0.205(8) Uani 1 1 d . . .
F42 F 0.0708(11) 0.6058(12) 0.4466(4) 0.172(7) Uani 1 1 d . . .
F43 F 0.2081(9) 0.5911(11) 0.4930(4) 0.158(6) Uani 1 1 d . . .
O9 O 0.5375(8) 0.0748(7) 0.3224(3) 0.070(2) Uani 1 1 d . . .
O10 O 0.7240(8) 0.0543(6) 0.3413(3) 0.063(2) Uani 1 1 d . . .
C24 C 0.6225(11) 0.0270(8) 0.3364(3) 0.050(3) Uani 1 1 d . . .
C25 C 0.6054(17) -0.0755(10) 0.3510(6) 0.088(5) Uani 1 1 d . . .
F51 F 0.5077(15) -0.1090(11) 0.3383(8) 0.259(13) Uani 1 1 d . . .
F52 F 0.6173(17) -0.0853(8) 0.3909(4) 0.184(7) Uani 1 1 d . . .
F53 F 0.6721(16) -0.1378(7) 0.3383(5) 0.177(7) Uani 1 1 d . . .
O11 O 0.7107(6) 0.2527(6) 0.4090(3) 0.061(2) Uani 1 1 d . . .
O12 O 0.5760(6) 0.1435(6) 0.4174(2) 0.0528(19) Uani 1 1 d . . .
C26 C 0.6742(9) 0.1790(8) 0.4241(3) 0.043(2) Uani 1 1 d . . .
C27 C 0.7633(10) 0.1250(9) 0.4551(4) 0.055(3) Uani 1 1 d . . .
F61 F 0.8010(10) 0.1801(8) 0.4863(3) 0.128(4) Uani 1 1 d . . .
F62 F 0.8537(7) 0.1034(9) 0.4386(3) 0.119(4) Uani 1 1 d . . .
F63 F 0.7220(8) 0.0481(8) 0.4703(4) 0.128(4) Uani 1 1 d . . .
O13 O 0.5530(8) 0.1633(6) 0.5276(3) 0.065(2) Uani 1 1 d . . .
O14 O 0.6259(7) 0.0386(6) 0.5661(2) 0.064(2) Uani 1 1 d . . .
C28 C 0.6125(10) 0.1236(10) 0.5573(3) 0.054(3) Uani 1 1 d . . .
C29 C 0.6798(15) 0.1932(12) 0.5883(4) 0.080(4) Uani 1 1 d . . .
F71 F 0.7675(16) 0.2257(16) 0.5749(5) 0.246(12) Uani 1 1 d . . .
F72 F 0.6247(16) 0.2683(11) 0.5953(6) 0.217(10) Uani 1 1 d . . .
F73 F 0.7143(14) 0.1604(9) 0.6239(3) 0.172(6) Uani 1 1 d . . .
O1W O 0.9334(8) 0.3259(9) 0.4107(3) 0.093(3) Uani 1 1 d . . .
O2W O 0.5453(10) 0.3394(7) 0.4856(3) 0.086(3) Uani 1 1 d . . .
O3W O 0.3033(7) 0.0816(6) 0.3654(2) 0.059(2) Uani 1 1 d . . .
O4W O 0.5000 0.1780(9) 0.2500 0.058(3) Uani 1 2 d S . .
O5W O 0.9251(7) 0.5252(7) 0.3622(3) 0.069(2) Uani 1 1 d . . .
N1 N 0.0229(10) 0.0480(9) 0.3658(4) 0.072(3) Uani 1 1 d . . .
C30 C -0.0050(13) -0.0206(13) 0.3799(6) 0.087(5) Uani 1 1 d . . .
C31 C -0.0415(19) -0.1103(16) 0.3978(8) 0.159(11) Uani 1 1 d . . .
H31A H 0.0044 -0.1213 0.4242 0.239 Uiso 1 1 calc R . .
H31B H -0.0316 -0.1634 0.3795 0.239 Uiso 1 1 calc R . .
H31C H -0.1213 -0.1054 0.4016 0.239 Uiso 1 1 calc R . .

loop_
_atom_site_aniso_label
_atom_site_aniso_U_11
_atom_site_aniso_U_22
_atom_site_aniso_U_33
_atom_site_aniso_U_23
_atom_site_aniso_U_13
_atom_site_aniso_U_12
Ag1 0.0700(6) 0.0325(4) 0.0425(4) 0.0026(3) 0.0125(4) -0.0019(4)
Ag2 0.0455(4) 0.0461(5) 0.0499(5) -0.0016(4) 0.0156(3) -0.0005(4)
Ag3 0.0934(7) 0.0360(4) 0.0378(4) -0.0012(4) -0.0075(4) 0.0049(4)
Ag4 0.0591(5) 0.0549(5) 0.0466(5) 0.0159(4) -0.0033(4) 0.0000(4)
Ag5 0.0689(6) 0.0403(5) 0.0517(5) 0.0127(4) -0.0016(4) -0.0010(4)
Ag6 0.0445(5) 0.0798(7) 0.0474(5) -0.0071(4) 0.0009(4) -0.0026(4)
Ag7 0.0550(5) 0.0671(6) 0.0704(6) -0.0004(5) -0.0002(4) -0.0075(5)
Ag8 0.0493(16) 0.053(3) 0.027(2) -0.0171(17) 0.0054(9) -0.0031(12)
Ag8A 0.045(2) 0.096(6) 0.090(4) -0.060(3) 0.0130(16) -0.012(2)
Ag9 0.0776(7) 0.0537(6) 0.0561(5) 0.0008(4) 0.0001(4) -0.0040(5)
Ag10 0.127(18) 0.030(3) 0.045(6) 0.000 -0.034(9) 0.000
Ag1A 0.088(7) 0.067(6) 0.053(5) -0.009(3) -0.008(4) 0.034(4)
Ag11 0.114(6) 0.067(4) 0.040(4) -0.028(3) 0.008(4) 0.003(3)
Ag1B 0.40(5) 0.118(10) 0.072(9) -0.061(6) -0.070(16) 0.05(2)
C1 0.042(5) 0.039(5) 0.027(4) 0.001(4) 0.004(4) 0.005(4)
C2 0.037(5) 0.030(5) 0.031(4) -0.006(4) 0.009(4) -0.007(4)
C3 0.053(6) 0.028(5) 0.035(5) -0.007(4) 0.012(4) -0.003(4)
C4 0.085(9) 0.052(7) 0.043(6) -0.012(5) 0.004(6) -0.003(6)
C5 0.144(14) 0.028(6) 0.074(9) -0.012(6) 0.007(9) 0.004(7)
C6 0.141(14) 0.023(6) 0.073(9) 0.008(6) 0.001(9) 0.014(7)
C7 0.089(9) 0.048(7) 0.051(7) 0.014(6) -0.006(6) 0.007(6)
C8 0.053(6) 0.032(5) 0.040(5) -0.002(4) 0.005(4) 0.001(5)
C9 0.033(5) 0.038(5) 0.033(5) 0.009(4) 0.005(4) -0.001(4)
C10 0.041(5) 0.041(6) 0.037(5) -0.011(5) -0.001(4) -0.010(4)
C11 0.044(6) 0.041(6) 0.048(6) 0.001(5) -0.007(5) 0.007(5)
C12 0.040(6) 0.067(8) 0.040(5) -0.020(6) 0.007(4) -0.005(5)
C13 0.047(6) 0.040(6) 0.058(6) 0.003(5) 0.026(5) -0.007(5)
C14 0.096(10) 0.051(8) 0.067(8) -0.020(6) 0.026(7) -0.019(7)
C15 0.152(17) 0.041(7) 0.105(12) -0.013(7) 0.066(13) -0.018(9)
O1 0.053(4) 0.066(5) 0.052(4) 0.023(4) -0.001(3) 0.010(4)
O2 0.046(5) 0.062(5) 0.071(5) 0.016(4) 0.005(4) 0.010(4)
C16 0.066(8) 0.040(6) 0.041(6) -0.002(5) 0.004(5) -0.004(5)
C17 0.062(7) 0.059(8) 0.054(7) 0.006(6) 0.005(6) -0.004(6)
F11 0.100(7) 0.146(9) 0.108(7) 0.055(7) 0.050(6) 0.036(6)
F12 0.161(9) 0.100(7) 0.079(6) 0.008(5) -0.019(6) -0.074(7)
F13 0.097(5) 0.082(5) 0.049(4) 0.024(4) -0.004(4) -0.005(4)
O3 0.066(5) 0.056(5) 0.062(5) -0.018(4) 0.025(4) -0.018(4)
O4 0.076(6) 0.077(6) 0.061(5) -0.017(5) 0.028(4) -0.029(5)
C18 0.049(6) 0.043(6) 0.056(7) 0.006(5) 0.005(5) 0.000(5)
C19 0.112(14) 0.052(9) 0.122(14) -0.024(9) 0.061(11) -0.003(9)
F21 0.28(2) 0.059(8) 0.37(3) 0.054(12) -0.03(2) -0.008(10)
F22 0.270(18) 0.162(13) 0.221(16) -0.130(13) 0.156(15) -0.132(13)
F23 0.132(10) 0.160(12) 0.36(2) -0.177(14) 0.140(13) -0.110(10)
O5 0.072(6) 0.089(7) 0.048(5) 0.013(5) -0.008(4) -0.011(5)
O6 0.083(6) 0.046(5) 0.061(5) -0.019(4) -0.021(4) 0.010(4)
C20 0.046(6) 0.040(6) 0.032(5) 0.007(4) 0.005(4) 0.001(5)
C21 0.107(12) 0.070(10) 0.056(8) -0.003(7) -0.007(8) 0.024(9)
F31 0.34(2) 0.066(6) 0.098(8) -0.026(6) 0.043(10) 0.034(9)
F32 0.251(15) 0.078(7) 0.120(8) 0.011(6) -0.046(9) 0.074(8)
F33 0.175(12) 0.068(7) 0.211(14) 0.015(8) 0.015(10) -0.032(7)
O7 0.064(5) 0.064(5) 0.061(5) -0.005(4) 0.009(4) 0.008(4)
O8 0.052(5) 0.095(7) 0.058(5) -0.021(5) 0.010(4) 0.002(5)
C22 0.059(7) 0.066(8) 0.048(7) -0.023(6) 0.025(6) -0.013(6)
C23 0.054(8) 0.101(12) 0.095(11) -0.053(10) 0.032(8) -0.011(8)
F41 0.203(14) 0.192(14) 0.262(18) -0.069(13) 0.190(15) -0.071(13)
F42 0.121(9) 0.213(15) 0.173(12) -0.081(11) -0.010(8) 0.099(10)
F43 0.099(7) 0.239(15) 0.136(9) -0.133(10) 0.015(6) 0.020(8)
O9 0.073(6) 0.075(6) 0.060(5) 0.004(5) -0.002(4) 0.010(5)
O10 0.068(6) 0.041(4) 0.081(6) 0.016(4) 0.016(4) 0.002(4)
C24 0.068(8) 0.041(6) 0.043(6) -0.003(5) 0.013(5) -0.007(6)
C25 0.122(14) 0.034(7) 0.113(13) -0.003(8) 0.032(11) -0.021(8)
F51 0.182(15) 0.120(11) 0.44(3) 0.088(15) -0.089(18) -0.094(12)
F52 0.40(2) 0.074(7) 0.089(8) 0.030(6) 0.086(11) -0.012(10)
F53 0.31(2) 0.043(6) 0.207(14) 0.021(7) 0.159(15) 0.016(8)
O11 0.043(4) 0.065(5) 0.071(5) 0.030(4) 0.000(4) -0.006(4)
O12 0.051(5) 0.062(5) 0.045(4) 0.020(4) 0.007(3) -0.003(4)
C26 0.040(6) 0.057(7) 0.033(5) 0.013(5) 0.010(4) 0.002(5)
C27 0.045(6) 0.059(7) 0.059(7) 0.021(6) 0.003(5) 0.007(6)
F61 0.148(9) 0.136(9) 0.081(6) -0.015(6) -0.056(6) 0.032(7)
F62 0.071(5) 0.181(10) 0.108(7) 0.034(7) 0.023(5) 0.065(6)
F63 0.086(6) 0.128(8) 0.162(10) 0.101(8) -0.010(6) 0.003(6)
O13 0.077(6) 0.054(5) 0.060(5) 0.001(4) -0.008(4) 0.003(4)
O14 0.078(6) 0.061(6) 0.048(4) 0.013(4) -0.002(4) -0.009(4)
C28 0.053(7) 0.070(9) 0.039(6) 0.009(6) 0.007(5) -0.009(6)
C29 0.098(11) 0.085(11) 0.054(8) 0.020(8) 0.001(7) -0.022(9)
F71 0.232(17) 0.37(3) 0.150(12) -0.102(15) 0.075(12) -0.23(2)
F72 0.238(17) 0.121(10) 0.251(19) -0.112(12) -0.115(15) 0.056(12)
F73 0.281(18) 0.131(10) 0.082(7) -0.006(7) -0.058(9) -0.063(11)
O1W 0.065(6) 0.125(9) 0.088(7) 0.049(6) 0.003(5) -0.015(6)
O2W 0.120(8) 0.063(6) 0.070(6) 0.010(5) -0.005(5) -0.010(6)
O3W 0.058(5) 0.062(5) 0.056(5) 0.010(4) 0.002(4) -0.017(4)
O4W 0.056(7) 0.072(8) 0.046(6) 0.000 0.002(5) 0.000
O5W 0.075(6) 0.069(6) 0.067(5) -0.011(5) 0.023(4) -0.005(5)
N1 0.067(7) 0.066(7) 0.080(8) -0.008(6) 0.000(6) 0.002(6)
C30 0.064(9) 0.075(11) 0.122(14) 0.014(10) 0.009(8) 0.001(8)
C31 0.123(17) 0.126(18) 0.23(3) 0.090(19) 0.040(18) -0.014(14)

loop_
_geom_bond_atom_site_label_1
_geom_bond_atom_site_label_2
_geom_bond_distance
_geom_bond_site_symmetry_2
_geom_bond_publ_flag
Ag1 C1 2.089(10) . ?
Ag1 O10 2.152(8) . ?
Ag1 Ag7 2.8742(13) . ?
Ag1 Ag2 2.9259(11) . ?
Ag1 Ag3 3.0857(11) . ?
Ag2 O3 2.321(8) . ?
Ag2 O11 2.399(7) . ?
Ag2 C10 2.407(10) 2_655 ?
Ag2 C1 2.453(9) . ?
Ag2 Ag5 2.9644(12) . ?
Ag2 Ag8 2.985(5) . ?
Ag2 Ag8A 3.065(9) . ?
Ag2 Ag7 3.3177(13) . ?
Ag3 O6 2.315(8) 1_655 ?
Ag3 C1 2.471(9) . ?
Ag3 C10 2.519(10) . ?
Ag3 C2 2.522(9) . ?
Ag3 C9 2.567(9) . ?
Ag3 Ag5 3.2128(11) 2_655 ?
Ag3 Ag1A 3.28(3) 2_655 ?
Ag4 O14 2.240(8) 3_656 ?
Ag4 O13 2.248(8) . ?
Ag4 O2 2.462(7) . ?
Ag4 O12 2.559(7) . ?
Ag4 Ag4 2.8719(16) 3_656 ?
Ag5 C10 2.137(10) 2_655 ?
Ag5 O12 2.338(7) . ?
Ag5 O3W 2.338(7) . ?
Ag5 Ag8 2.695(9) . ?
Ag5 Ag8A 2.974(16) . ?
Ag5 Ag6 3.1762(13) . ?
Ag5 Ag3 3.2128(11) 2_655 ?
Ag6 C11 2.332(10) . ?
Ag6 O1 2.351(8) . ?
Ag6 O7 2.384(8) . ?
Ag6 C10 2.402(10) 2_655 ?
Ag6 Ag8 2.848(5) . ?
Ag6 Ag8A 2.875(8) . ?
Ag6 Ag9 2.9883(14) . ?
Ag7 C1 2.286(9) . ?
Ag7 O1W 2.298(10) . ?
Ag7 O5W 2.392(9) . ?
Ag7 C11 2.535(11) 1_655 ?
Ag7 C12 2.687(10) 1_655 ?
Ag7 Ag9 3.1903(15) 1_655 ?
Ag8 C10 2.437(10) 2_655 ?
Ag8 O4 2.447(11) . ?
Ag8 O8 2.459(11) . ?
Ag8 O2W 2.495(10) . ?
Ag8 Ag11 3.377(7) . ?
Ag8A O4 2.221(16) . ?
Ag8A O8 2.241(15) . ?
Ag8A C10 2.516(13) 2_655 ?
Ag8A O2W 2.539(12) . ?
Ag8A Ag1B 3.06(3) 3_666 ?
Ag9 C11 2.096(11) . ?
Ag9 N1 2.121(13) . ?
Ag9 Ag1A 2.92(3) 2 ?
Ag9 Ag10 2.996(2) . ?
Ag9 Ag1A 3.14(3) . ?
Ag9 Ag7 3.1903(15) 1_455 ?
Ag10 C11 2.325(11) . ?
Ag10 C11 2.325(11) 2 ?
Ag10 O5 2.423(11) . ?
Ag10 O5 2.423(11) 2 ?
Ag10 C12 2.597(13) . ?
Ag10 C12 2.597(13) 2 ?
Ag10 Ag9 2.996(2) 2 ?
Ag1A Ag1A 1.05(5) 2 ?
Ag1A O5 2.095(17) 2 ?
Ag1A C11 2.38(3) 2 ?
Ag1A C11 2.42(3) . ?
Ag1A C12 2.67(2) 2 ?
Ag1A C12 2.68(2) . ?
Ag1A Ag9 2.92(3) 2 ?
Ag1A Ag3 3.28(3) 2_655 ?
Ag11 O2W 2.338(10) . ?
Ag11 O2W 2.338(10) 3_666 ?
Ag11 O4 2.589(8) 3_666 ?
Ag11 O4 2.589(8) . ?
Ag11 O8 2.595(8) . ?
Ag11 O8 2.595(8) 3_666 ?
Ag11 Ag8 3.377(7) 3_666 ?
Ag1B Ag1B 0.98(13) 3_666 ?
Ag1B O8 2.18(4) 3_666 ?
Ag1B O2W 2.33(4) . ?
Ag1B O2W 2.44(5) 3_666 ?
Ag1B O4 2.53(4) . ?
Ag1B Ag8A 3.06(3) 3_666 ?
C1 C2 1.221(13) . ?
C2 C3 1.445(13) . ?
C3 C4 1.388(14) . ?
C3 C8 1.404(13) . ?
C4 C5 1.366(18) . ?
C5 C6 1.349(19) . ?
C6 C7 1.360(17) . ?
C7 C8 1.422(15) . ?
C8 C9 1.449(14) . ?
C9 C10 1.205(13) . ?
C10 Ag5 2.137(10) 2_655 ?
C10 Ag6 2.402(10) 2_655 ?
C10 Ag2 2.407(10) 2_655 ?
C10 Ag8 2.437(10) 2_655 ?
C10 Ag8A 2.516(13) 2_655 ?
C11 C12 1.222(15) . ?
C11 Ag1A 2.38(3) 2 ?
C11 Ag7 2.535(11) 1_455 ?
C12 C13 1.438(16) . ?
C12 Ag1A 2.67(2) 2 ?
C12 Ag7 2.687(10) 1_455 ?
C13 C13 1.37(2) 2 ?
C13 C14 1.428(15) . ?
C14 C15 1.373(19) . ?
C15 C15 1.36(3) 2 ?
O1 C16 1.240(13) . ?
O2 C16 1.246(13) . ?
C16 C17 1.529(16) . ?
C17 F12 1.298(14) . ?
C17 F11 1.312(15) . ?
C17 F13 1.313(13) . ?
O3 C18 1.222(13) . ?
O4 C18 1.239(13) . ?
C18 C19 1.537(19) . ?
C19 F23 1.191(18) . ?
C19 F21 1.27(2) . ?
C19 F22 1.295(19) . ?
O5 C20 1.242(12) . ?
O5 Ag1A 2.095(17) 2 ?
O6 C20 1.229(12) . ?
O6 Ag3 2.315(8) 1_455 ?
C20 C21 1.492(19) . ?
C21 F31 1.297(17) . ?
C21 F32 1.308(16) . ?
C21 F33 1.334(19) . ?
O7 C22 1.238(14) . ?
O8 C22 1.248(14) . ?
O8 Ag1B 2.18(4) 3_666 ?
C22 C23 1.521(16) . ?
C23 F41 1.24(2) . ?
C23 F43 1.254(16) . ?
C23 F42 1.32(2) . ?
O9 C24 1.227(14) . ?
O10 C24 1.235(14) . ?
C24 C25 1.513(17) . ?
C25 F51 1.25(2) . ?
C25 F53 1.266(19) . ?
C25 F52 1.294(19) . ?
O11 C26 1.230(12) . ?
O12 C26 1.239(12) . ?
C26 C27 1.540(14) . ?
C27 F62 1.283(14) . ?
C27 F63 1.291(14) . ?
C27 F61 1.295(15) . ?
O13 C28 1.238(14) . ?
O14 C28 1.211(14) . ?
O14 Ag4 2.240(8) 3_656 ?
C28 C29 1.530(19) . ?
C29 F71 1.250(19) . ?
C29 F72 1.26(2) . ?
C29 F73 1.259(17) . ?
O2W Ag1B 2.44(5) 3_666 ?
N1 C30 1.120(18) . ?
C30 C31 1.46(2) . ?
